data_7064459
loop_
_publ_author_name
'Vos, Cyler W.'
'Croke, Rylan'
'Lin, Jian-Bin'
'Kozak, Christopher M.'

_publ_section_title
;
 Ring-Opening Polymerization of Lactide and Ring-Opening Copolymerization
 of Cyclohexene Oxide and Phthalic Anhydride by Multinuclear Complexes of
 Zinc, Magnesium and Potassium
;
_journal_name_full 'New Journal of Chemistry'
_journal_paper_doi 10.1039/D6NJ01550F
_journal_year 2026
_chemical_formula_moiety 'C48 H66 Mg0.74 N4 O12 Zn2.26'
_chemical_formula_sum 'C48 H66 Mg0.74 N4 O12 Zn2.26'
_chemical_formula_weight 1056.68
_space_group_crystal_system monoclinic
_space_group_IT_number 15
_space_group_name_Hall '-I 2ya'
_space_group_name_H-M_alt 'I 1 2/a 1'
_atom_sites_solution_hydrogens geom
_atom_sites_solution_primary dual
_audit_creation_date 2026-06-09
_audit_creation_method
;
Olex2 1.5-ac6-016
(compiled 2024.01.13 svn.r2f8d729c for Rigaku Oxford Diffraction, GUI svn.r6897)
;
_audit_update_record
;
2026-06-09 deposited with the CCDC.	2026-06-26 downloaded from the CCDC.
;
_cell_angle_alpha 90
_cell_angle_beta 95.0080(10)
_cell_angle_gamma 90
_cell_formula_units_Z 4
_cell_length_a 13.0587(2)
_cell_length_b 12.5083(2)
_cell_length_c 29.3098(4)
_cell_measurement_reflns_used 22382
_cell_measurement_temperature 100(2)
_cell_measurement_theta_max 45.0680
_cell_measurement_theta_min 2.5590
_cell_volume 4769.25(12)
_computing_cell_refinement 'CrysAlisPro 1.171.43.115a (Rigaku OD, 2024)'
_computing_data_collection 'CrysAlisPro system (CCD 43.115a 64-bit (release 15-03-2024))'
_computing_data_reduction 'CrysAlisPro 1.171.43.115a (Rigaku OD, 2024)'
_computing_molecular_graphics 'Olex2 1.5-ac6-016 (Dolomanov et al., 2009)'
_computing_publication_material 'Olex2 1.5-ac6-016 (Dolomanov et al., 2009)'
_computing_structure_refinement 'SHELXL 2018/3 (Sheldrick, 2015)'
_computing_structure_solution 'SHELXT 2018/2 (Sheldrick, 2018)'
_diffrn_ambient_environment N~2~
_diffrn_ambient_temperature 100(2)
_diffrn_detector 'Hybrid Pixel Array Detector'
_diffrn_detector_area_resol_mean 10.0000
_diffrn_detector_type HyPix
_diffrn_measured_fraction_theta_full 1.000
_diffrn_measured_fraction_theta_max 1.000
_diffrn_measurement_details
;
List of Runs (angles in degrees, time in seconds):

  # Type    Start    End  Width  t~exp~   \w     \q     \k     \f   Frames
#--------------------------------------------------------------------------
  1  \w    -73.00   5.00   0.50   26.67    --  -41.61  98.00  99.00  156
  2  \w    -27.00  75.00   0.50   26.67    --   42.86 -98.00  -8.00  204
  3  \w    -42.00 -16.00   0.50   26.67    --  -41.61 -83.00   7.54   52
  4  \w     28.00 114.00   0.50   26.67    --   42.86  57.00  60.00  172
  5  \w     31.00 116.00   0.50   26.67    --   42.86  37.00   0.00  170
  6  \w     20.00 115.00   0.50   26.67    --   42.86  77.00  90.00  190
  7  \w     23.00 115.00   0.50   26.67    --   42.86  70.00 136.47  184
  8  \w    -30.00  26.00   0.50   26.67    --   42.86 -37.00 -90.00  112
  9  \w    -28.00  52.00   0.50   26.67    --   42.86 -57.00  30.00  160
 10  \w     39.00 115.00   0.50   26.67    --   42.86-178.00-180.00  152
 11  \w    -28.00  20.00   0.50   26.67    --   42.86 -57.00 -90.00   96
 12  \w     53.00 114.00   0.50   26.67    --   42.86  57.00-180.00  122
 13  \w    -31.00   8.00   0.50   26.67    --   42.86 -19.00  30.00   78
 14  \w    -28.00   4.00   0.50   26.67    --   42.86 -19.00-180.00   64
;
_diffrn_measurement_device 'four-circle diffractometer'
_diffrn_measurement_device_type 'XtaLAB Synergy, Dualflex, HyPix'
_diffrn_measurement_method '\w scans'
_diffrn_orient_matrix_type 'CrysAlisPro convention (1999,Acta A55,543-557)'
_diffrn_orient_matrix_UB_11 -0.0382262000
_diffrn_orient_matrix_UB_12 0.0374910000
_diffrn_orient_matrix_UB_13 0.0049944000
_diffrn_orient_matrix_UB_21 0.0215814000
_diffrn_orient_matrix_UB_22 0.0382072000
_diffrn_orient_matrix_UB_23 -0.0142697000
_diffrn_orient_matrix_UB_31 -0.0323002000
_diffrn_orient_matrix_UB_32 -0.0187952000
_diffrn_orient_matrix_UB_33 -0.0190141000
_diffrn_radiation_monochromator mirror
_diffrn_radiation_probe x-ray
_diffrn_radiation_type 'Mo K\a'
_diffrn_radiation_wavelength 0.71073
_diffrn_reflns_av_R_equivalents 0.0543
_diffrn_reflns_av_unetI/netI 0.0269
_diffrn_reflns_Laue_measured_fraction_full 1.000
_diffrn_reflns_Laue_measured_fraction_max 1.000
_diffrn_reflns_limit_h_max 18
_diffrn_reflns_limit_h_min -18
_diffrn_reflns_limit_k_max 17
_diffrn_reflns_limit_k_min -17
_diffrn_reflns_limit_l_max 41
_diffrn_reflns_limit_l_min -41
_diffrn_reflns_number 58203
_diffrn_reflns_point_group_measured_fraction_full 1.000
_diffrn_reflns_point_group_measured_fraction_max 1.000
_diffrn_reflns_theta_full 25.242
_diffrn_reflns_theta_max 30.507
_diffrn_reflns_theta_min 2.259
_diffrn_source 'micro-focus sealed X-ray tube'
_diffrn_source_type 'PhotonJet (Mo) X-ray Source'
_exptl_absorpt_coefficient_mu 1.209
_exptl_absorpt_correction_T_max 1.00000
_exptl_absorpt_correction_T_min 0.66076
_exptl_absorpt_correction_type multi-scan
_exptl_absorpt_process_details
;
CrysAlisPro 1.171.43.115a (Rigaku Oxford Diffraction, 2024)
Empirical absorption correction using spherical harmonics,
implemented in SCALE3 ABSPACK scaling algorithm.
;
_exptl_crystal_colour colourless
_exptl_crystal_colour_primary colourless
_exptl_crystal_density_diffrn 1.472
_exptl_crystal_description prism
_exptl_crystal_F_000 2219
_exptl_crystal_size_max 0.281
_exptl_crystal_size_mid 0.061
_exptl_crystal_size_min 0.049
_refine_diff_density_max 0.442
_refine_diff_density_min -0.469
_refine_diff_density_rms 0.062
_refine_ls_extinction_method none
_refine_ls_goodness_of_fit_ref 1.042
_refine_ls_hydrogen_treatment constr
_refine_ls_matrix_type full
_refine_ls_number_parameters 311
_refine_ls_number_reflns 7287
_refine_ls_number_restraints 0
_refine_ls_restrained_S_all 1.042
_refine_ls_R_factor_all 0.0364
_refine_ls_R_factor_gt 0.0283
_refine_ls_shift/su_max 0.003
_refine_ls_shift/su_mean 0.000
_refine_ls_structure_factor_coef Fsqd
_refine_ls_weighting_details 'w=1/[\s^2^(Fo^2^)+(0.0321P)^2^+4.2500P] where P=(Fo^2^+2Fc^2^)/3'
_refine_ls_weighting_scheme calc
_refine_ls_wR_factor_gt 0.0671
_refine_ls_wR_factor_ref 0.0698
_reflns_Friedel_coverage 0.000
_reflns_number_gt 6269
_reflns_number_total 7287
_reflns_threshold_expression 'I > 2\s(I)'
_cod_data_source_file d6nj01550f2.cif
_cod_data_source_block cv-303
_cod_database_code 7064459
_shelx_shelxl_version_number 2018/3
_chemical_oxdiff_formula C26H36MgN2O8Zn
_shelx_space_group_comment
;
The symmetry employed for this shelxl refinement is uniquely defined
by the following loop, which should always be used as a source of
symmetry information in preference to the above space-group names.
They are only intended as comments.
;
_shelx_estimated_absorpt_t_max 0.943
_shelx_estimated_absorpt_t_min 0.728
_olex2_refinement_description
;
1. Fixed Uiso
 At 1.2 times of:
  All C(H) groups, All C(H,H) groups
 At 1.5 times of:
  All C(H,H,H) groups
2. Shared sites
{Zn2, Mg1}
3. Uiso/Uaniso restraints and constraints
Uanis(Zn2) = Uanis(Mg1)
4. Others
 Sof(Mg1)=0.5*(1-FVAR(2))
 Sof(Zn2)=0.5*FVAR(2)
5.a Secondary CH2 refined with riding coordinates:
 C7(H7A,H7B), C16(H16A,H16B), C19(H19A,H19B), C20(H20A,H20B)
5.b Aromatic/amide H refined with riding coordinates:
 C3(H3), C5(H5), C12(H12), C14(H14)
5.c Idealised Me refined as rotating group:
 C8(H8A,H8B,H8C), C9(H9A,H9B,H9C), C17(H17A,H17B,H17C), C18(H18A,H18B,H18C),
 C21(H21A,H21B,H21C), C22(H22A,H22B,H22C), C24(H24A,H24B,H24C)
;
_olex2_submission_special_instructions 'No special instructions were received'
_oxdiff_exptl_absorpt_empirical_details
;
Empirical correction (ABSPACK) includes:
- Absorption correction using spherical harmonics
- Frame scaling
;
_oxdiff_exptl_absorpt_empirical_full_max 1.502
_oxdiff_exptl_absorpt_empirical_full_min 0.627

loop_
_space_group_symop_operation_xyz
'x, y, z'
'-x+1/2, y, -z'
'x+1/2, y+1/2, z+1/2'
'-x+1, y+1/2, -z+1/2'
'-x, -y, -z'
'x-1/2, -y, z'
'-x+1/2, -y+1/2, -z+1/2'
'x, -y+1/2, z+1/2'

loop_
_atom_site_label
_atom_site_type_symbol
_atom_site_fract_x
_atom_site_fract_y
_atom_site_fract_z
_atom_site_U_iso_or_equiv
_atom_site_adp_type
_atom_site_occupancy
_atom_site_site_symmetry_order
_atom_site_calc_flag
_atom_site_refinement_flags_posn
_atom_site_refinement_flags_adp
_atom_site_refinement_flags_occupancy
_atom_site_disorder_assembly
_atom_site_disorder_group
Zn1 Zn 0.31038(2) 0.32851(2) 0.39001(2) 0.01157(4) Uani 1 1 d . . . . .
Zn2 Zn 0.250000 0.39676(3) 0.500000 0.01073(14) Uani 0.2565(19) 2 d S T P A 3
Mg1 Mg 0.250000 0.39676(3) 0.500000 0.01073(14) Uani 0.7435(19) 2 d S T P A 4
O1 O 0.44667(8) 0.30510(8) 0.37158(3) 0.0200(2) Uani 1 1 d . . . . .
O2 O 0.57468(10) 0.14702(10) 0.33149(4) 0.0338(3) Uani 1 1 d . . . . .
O3 O 0.26885(7) 0.43628(7) 0.43418(3) 0.01193(17) Uani 1 1 d . . . . .
O4 O 0.36381(7) 0.53649(7) 0.50287(3) 0.01275(17) Uani 1 1 d . . . . .
O5 O 0.13811(7) 0.28865(7) 0.49337(3) 0.01452(17) Uani 1 1 d . . . . .
O6 O 0.17094(8) 0.20809(8) 0.56150(3) 0.01758(19) Uani 1 1 d . . . . .
N1 N 0.27941(8) 0.44411(8) 0.33301(3) 0.01174(19) Uani 1 1 d . . . . .
N2 N 0.19373(9) 0.23970(9) 0.35182(4) 0.0162(2) Uani 1 1 d . . . . .
C1 C 0.47855(10) 0.31842(11) 0.33044(5) 0.0160(2) Uani 1 1 d . . . . .
C2 C 0.54528(11) 0.24315(11) 0.31165(5) 0.0200(3) Uani 1 1 d . . . . .
C3 C 0.58663(11) 0.26395(12) 0.27054(5) 0.0227(3) Uani 1 1 d . . . . .
H3 H 0.632430 0.213273 0.259304 0.027 Uiso 1 1 calc R U . . .
C4 C 0.56367(11) 0.35599(13) 0.24519(5) 0.0210(3) Uani 1 1 d . . . . .
C5 C 0.49277(10) 0.42601(12) 0.26115(4) 0.0181(3) Uani 1 1 d . . . . .
H5 H 0.472701 0.487533 0.243580 0.022 Uiso 1 1 calc R U . . .
C6 C 0.45010(10) 0.40790(11) 0.30266(4) 0.0150(2) Uani 1 1 d . . . . .
C7 C 0.37755(10) 0.48937(10) 0.31939(4) 0.0149(2) Uani 1 1 d . . . . .
H7A H 0.412592 0.527204 0.346018 0.018 Uiso 1 1 calc R U . . .
H7B H 0.361590 0.542838 0.294892 0.018 Uiso 1 1 calc R U . . .
C8 C 0.55485(15) 0.11906(14) 0.37641(7) 0.0369(4) Uani 1 1 d . . . . .
H8A H 0.480426 0.115681 0.378496 0.055 Uiso 1 1 calc R U . . .
H8B H 0.584893 0.172930 0.397870 0.055 Uiso 1 1 calc R U . . .
H8C H 0.585424 0.049114 0.384139 0.055 Uiso 1 1 calc R U . . .
C9 C 0.61499(13) 0.37952(16) 0.20201(5) 0.0299(4) Uani 1 1 d . . . . .
H9A H 0.605526 0.318635 0.181024 0.045 Uiso 1 1 calc R U . . .
H9B H 0.688592 0.391642 0.209774 0.045 Uiso 1 1 calc R U . . .
H9C H 0.584120 0.443534 0.187252 0.045 Uiso 1 1 calc R U . . .
C10 C 0.29125(9) 0.54072(9) 0.42788(4) 0.0112(2) Uani 1 1 d . . . . .
C11 C 0.34023(10) 0.59854(10) 0.46456(4) 0.0115(2) Uani 1 1 d . . . . .
C12 C 0.35487(10) 0.70775(10) 0.46181(4) 0.0143(2) Uani 1 1 d . . . . .
H12 H 0.386745 0.745717 0.487295 0.017 Uiso 1 1 calc R U . . .
C13 C 0.32251(10) 0.76233(10) 0.42128(4) 0.0148(2) Uani 1 1 d . . . . .
C14 C 0.27857(10) 0.70408(10) 0.38431(4) 0.0141(2) Uani 1 1 d . . . . .
H14 H 0.258503 0.740106 0.356422 0.017 Uiso 1 1 calc R U . . .
C15 C 0.26308(10) 0.59395(10) 0.38703(4) 0.0118(2) Uani 1 1 d . . . . .
C16 C 0.21286(10) 0.53246(10) 0.34722(4) 0.0131(2) Uani 1 1 d . . . . .
H16A H 0.147012 0.502398 0.355706 0.016 Uiso 1 1 calc R U . . .
H16B H 0.197393 0.581650 0.321057 0.016 Uiso 1 1 calc R U . . .
C17 C 0.42956(10) 0.58255(11) 0.53980(4) 0.0159(2) Uani 1 1 d . . . . .
H17A H 0.394312 0.642864 0.552945 0.024 Uiso 1 1 calc R U . . .
H17B H 0.493316 0.607706 0.528069 0.024 Uiso 1 1 calc R U . . .
H17C H 0.445755 0.528386 0.563498 0.024 Uiso 1 1 calc R U . . .
C18 C 0.33330(13) 0.88200(11) 0.41816(5) 0.0222(3) Uani 1 1 d . . . . .
H18A H 0.309900 0.915200 0.445696 0.033 Uiso 1 1 calc R U . . .
H18B H 0.291477 0.908232 0.391077 0.033 Uiso 1 1 calc R U . . .
H18C H 0.405556 0.900381 0.415672 0.033 Uiso 1 1 calc R U . . .
C19 C 0.22462(10) 0.38168(10) 0.29575(4) 0.0148(2) Uani 1 1 d . . . . .
H19A H 0.274655 0.338607 0.280093 0.018 Uiso 1 1 calc R U . . .
H19B H 0.189710 0.430980 0.272989 0.018 Uiso 1 1 calc R U . . .
C20 C 0.14562(11) 0.30803(11) 0.31453(4) 0.0168(2) Uani 1 1 d . . . . .
H20A H 0.090349 0.351459 0.326377 0.020 Uiso 1 1 calc R U . . .
H20B H 0.114237 0.262218 0.289552 0.020 Uiso 1 1 calc R U . . .
C21 C 0.24461(13) 0.14609(11) 0.33259(5) 0.0234(3) Uani 1 1 d . . . . .
H21A H 0.296241 0.170713 0.312637 0.035 Uiso 1 1 calc R U . . .
H21B H 0.193151 0.102420 0.314810 0.035 Uiso 1 1 calc R U . . .
H21C H 0.278086 0.103216 0.357610 0.035 Uiso 1 1 calc R U . . .
C22 C 0.11555(13) 0.20164(13) 0.38150(5) 0.0258(3) Uani 1 1 d . . . . .
H22A H 0.148461 0.156428 0.405852 0.039 Uiso 1 1 calc R U . . .
H22B H 0.063228 0.160115 0.363196 0.039 Uiso 1 1 calc R U . . .
H22C H 0.083091 0.263107 0.395140 0.039 Uiso 1 1 calc R U . . .
C23 C 0.13392(10) 0.21087(10) 0.52044(4) 0.0142(2) Uani 1 1 d . . . . .
C24 C 0.08152(13) 0.11047(12) 0.50183(5) 0.0261(3) Uani 1 1 d . . . . .
H24A H 0.035246 0.128116 0.474745 0.039 Uiso 1 1 calc R U . . .
H24B H 0.041848 0.078816 0.525301 0.039 Uiso 1 1 calc R U . . .
H24C H 0.133426 0.059276 0.493372 0.039 Uiso 1 1 calc R U . . .

loop_
_atom_site_aniso_label
_atom_site_aniso_U_11
_atom_site_aniso_U_22
_atom_site_aniso_U_33
_atom_site_aniso_U_23
_atom_site_aniso_U_13
_atom_site_aniso_U_12
Zn1 0.01423(7) 0.01137(7) 0.00869(7) -0.00179(5) -0.00141(5) 0.00086(5)
Zn2 0.0132(2) 0.0119(2) 0.00702(19) 0.000 0.00017(13) 0.000
Mg1 0.0132(2) 0.0119(2) 0.00702(19) 0.000 0.00017(13) 0.000
O1 0.0178(5) 0.0250(5) 0.0174(4) 0.0037(4) 0.0022(4) 0.0065(4)
O2 0.0393(7) 0.0254(6) 0.0376(7) -0.0005(5) 0.0072(5) 0.0153(5)
O3 0.0172(4) 0.0091(4) 0.0095(4) -0.0003(3) 0.0013(3) -0.0009(3)
O4 0.0165(4) 0.0129(4) 0.0084(4) 0.0007(3) -0.0015(3) -0.0014(3)
O5 0.0158(4) 0.0140(4) 0.0134(4) 0.0016(3) -0.0007(3) -0.0010(3)
O6 0.0257(5) 0.0135(4) 0.0128(4) -0.0004(3) -0.0026(4) -0.0013(4)
N1 0.0122(5) 0.0136(5) 0.0091(4) -0.0025(4) -0.0013(4) 0.0006(4)
N2 0.0200(6) 0.0156(5) 0.0124(5) -0.0020(4) -0.0019(4) -0.0030(4)
C1 0.0131(6) 0.0179(6) 0.0169(6) -0.0039(5) 0.0000(4) 0.0000(5)
C2 0.0161(6) 0.0189(6) 0.0243(6) -0.0069(5) -0.0015(5) 0.0023(5)
C3 0.0150(6) 0.0289(7) 0.0239(7) -0.0154(6) -0.0003(5) 0.0013(5)
C4 0.0150(6) 0.0336(8) 0.0139(6) -0.0099(5) -0.0004(5) -0.0027(5)
C5 0.0153(6) 0.0258(7) 0.0128(5) -0.0039(5) -0.0005(5) -0.0029(5)
C6 0.0135(6) 0.0181(6) 0.0131(5) -0.0045(4) 0.0000(4) -0.0007(5)
C7 0.0158(6) 0.0153(6) 0.0136(5) -0.0011(4) 0.0018(4) -0.0006(5)
C8 0.0373(10) 0.0230(8) 0.0509(11) 0.0085(7) 0.0064(8) 0.0085(7)
C9 0.0219(7) 0.0512(10) 0.0174(6) -0.0088(7) 0.0057(6) -0.0007(7)
C10 0.0122(5) 0.0102(5) 0.0115(5) -0.0004(4) 0.0029(4) 0.0003(4)
C11 0.0128(5) 0.0125(5) 0.0093(5) 0.0009(4) 0.0014(4) 0.0006(4)
C12 0.0170(6) 0.0137(5) 0.0120(5) -0.0016(4) 0.0000(4) -0.0022(4)
C13 0.0175(6) 0.0113(5) 0.0156(5) 0.0005(4) 0.0018(5) -0.0008(4)
C14 0.0168(6) 0.0135(5) 0.0119(5) 0.0023(4) 0.0011(4) 0.0009(4)
C15 0.0129(6) 0.0127(5) 0.0097(5) -0.0007(4) 0.0009(4) 0.0007(4)
C16 0.0144(6) 0.0138(5) 0.0109(5) -0.0007(4) -0.0007(4) 0.0032(4)
C17 0.0145(6) 0.0211(6) 0.0113(5) -0.0007(4) -0.0028(4) -0.0027(5)
C18 0.0325(8) 0.0124(6) 0.0208(6) 0.0014(5) -0.0023(6) -0.0029(5)
C19 0.0173(6) 0.0169(6) 0.0096(5) -0.0018(4) -0.0032(4) 0.0008(5)
C20 0.0160(6) 0.0188(6) 0.0149(6) -0.0023(5) -0.0036(5) -0.0010(5)
C21 0.0341(8) 0.0160(6) 0.0186(6) -0.0054(5) -0.0059(6) 0.0013(6)
C22 0.0249(8) 0.0306(8) 0.0213(7) 0.0017(6) -0.0007(6) -0.0120(6)
C23 0.0146(6) 0.0125(5) 0.0152(5) -0.0009(4) -0.0002(4) -0.0002(4)
C24 0.0366(9) 0.0169(6) 0.0226(7) 0.0005(5) -0.0090(6) -0.0084(6)

loop_
_atom_type_symbol
_atom_type_description
_atom_type_scat_dispersion_real
_atom_type_scat_dispersion_imag
_atom_type_scat_source
C C 0.0033 0.0016 'International Tables Vol C Tables 4.2.6.8 and 6.1.1.4'
H H 0.0000 0.0000 'International Tables Vol C Tables 4.2.6.8 and 6.1.1.4'
Mg Mg 0.0486 0.0363 'International Tables Vol C Tables 4.2.6.8 and 6.1.1.4'
N N 0.0061 0.0033 'International Tables Vol C Tables 4.2.6.8 and 6.1.1.4'
O O 0.0106 0.0060 'International Tables Vol C Tables 4.2.6.8 and 6.1.1.4'
Zn Zn 0.2839 1.4301 'International Tables Vol C Tables 4.2.6.8 and 6.1.1.4'

loop_
_exptl_crystal_face_index_h
_exptl_crystal_face_index_k
_exptl_crystal_face_index_l
_exptl_crystal_face_perp_dist
-17 -3 -11 0.1173
18 0 0 0.1400
0 11 33 0.0362
2 -11 -32 0.0172
11 -11 -22 0.0737
5 9 33 0.0642
0 15 -23 0.0282
1 -14 26 0.0212
-10 -11 -21 0.0772
0 0 41 0.0265
-1 0 -41 0.0212
-15 -10 5 0.1065
11 -4 -34 0.0678
1 -17 -9 0.0167
-1 17 10 0.0383
-1 14 -26 0.0271

loop_
_geom_angle_atom_site_label_1
_geom_angle_atom_site_label_2
_geom_angle_atom_site_label_3
_geom_angle
_geom_angle_site_symmetry_1
_geom_angle_site_symmetry_3
_geom_angle_publ_flag
O1 Zn1 O3 126.87(4) . . ?
O1 Zn1 O6 91.46(4) . 2_556 ?
O1 Zn1 N1 90.01(4) . . ?
O1 Zn1 N2 114.23(4) . . ?
O3 Zn1 O6 93.97(4) . 2_556 ?
O3 Zn1 N1 90.36(4) . . ?
O3 Zn1 N2 118.46(4) . . ?
O6 Zn1 N1 173.32(4) 2_556 . ?
O6 Zn1 N2 90.99(4) 2_556 . ?
N2 Zn1 N1 82.47(4) . . ?
O3 Zn2 O3 151.77(5) 2_556 . ?
O3 Zn2 O4 73.54(3) 2_556 2_556 ?
O3 Zn2 O4 84.91(3) . 2_556 ?
O3 Zn2 O4 84.91(3) 2_556 . ?
O3 Zn2 O4 73.54(3) . . ?
O4 Zn2 O4 80.56(5) 2_556 . ?
O5 Zn2 O3 102.84(4) . . ?
O5 Zn2 O3 96.29(4) 2_556 . ?
O5 Zn2 O3 102.84(4) 2_556 2_556 ?
O5 Zn2 O3 96.29(4) . 2_556 ?
O5 Zn2 O4 92.66(4) . 2_556 ?
O5 Zn2 O4 172.51(4) . . ?
O5 Zn2 O4 172.50(4) 2_556 2_556 ?
O5 Zn2 O4 92.66(4) 2_556 . ?
O5 Zn2 O5 94.28(6) . 2_556 ?
O3 Mg1 O3 151.77(5) 2_556 . ?
O3 Mg1 O4 73.54(3) . . ?
O3 Mg1 O4 84.91(3) . 2_556 ?
O3 Mg1 O4 73.54(3) 2_556 2_556 ?
O3 Mg1 O4 84.91(3) 2_556 . ?
O3 Mg1 C10 126.54(4) . 2_556 ?
O3 Mg1 C10 25.56(3) 2_556 2_556 ?
O3 Mg1 C10 126.54(4) 2_556 . ?
O3 Mg1 C10 25.56(3) . . ?
O3 Mg1 C23 83.60(4) . 2_556 ?
O3 Mg1 C23 83.60(4) 2_556 . ?
O3 Mg1 C23 120.46(4) 2_556 2_556 ?
O3 Mg1 C23 120.46(4) . . ?
O4 Mg1 O4 80.56(5) 2_556 . ?
O4 Mg1 C10 51.98(3) 2_556 2_556 ?
O4 Mg1 C10 69.90(3) 2_556 . ?
O4 Mg1 C10 69.90(3) . 2_556 ?
O4 Mg1 C10 51.98(3) . . ?
O4 Mg1 C23 164.59(3) . . ?
O4 Mg1 C23 164.59(3) 2_556 2_556 ?
O4 Mg1 C23 105.86(4) 2_556 . ?
O4 Mg1 C23 105.85(3) . 2_556 ?
O5 Mg1 O3 96.29(4) . 2_556 ?
O5 Mg1 O3 102.84(4) . . ?
O5 Mg1 O3 96.29(4) 2_556 . ?
O5 Mg1 O3 102.84(4) 2_556 2_556 ?
O5 Mg1 O4 92.66(4) 2_556 . ?
O5 Mg1 O4 172.51(4) . . ?
O5 Mg1 O4 92.66(4) . 2_556 ?
O5 Mg1 O4 172.50(4) 2_556 2_556 ?
O5 Mg1 O5 94.28(6) . 2_556 ?
O5 Mg1 C10 108.41(4) 2_556 . ?
O5 Mg1 C10 108.41(4) . 2_556 ?
O5 Mg1 C10 122.66(4) . . ?
O5 Mg1 C10 122.66(4) 2_556 2_556 ?
O5 Mg1 C23 21.77(4) 2_556 2_556 ?
O5 Mg1 C23 79.95(4) 2_556 . ?
O5 Mg1 C23 21.77(4) . . ?
O5 Mg1 C23 79.95(4) . 2_556 ?
C10 Mg1 C10 102.07(5) . 2_556 ?
C10 Mg1 C23 102.64(3) . 2_556 ?
C10 Mg1 C23 143.24(4) . . ?
C10 Mg1 C23 143.24(4) 2_556 2_556 ?
C10 Mg1 C23 102.64(3) 2_556 . ?
C23 Mg1 C23 71.63(5) . 2_556 ?
C1 O1 Zn1 127.56(9) . . ?
C2 O2 C8 123.03(13) . . ?
Zn1 O3 Zn2 121.32(4) . . ?
Zn1 O3 Mg1 121.32(4) . . ?
C10 O3 Zn1 119.57(7) . . ?
C10 O3 Zn2 114.22(7) . . ?
C10 O3 Mg1 114.22(7) . . ?
C11 O4 Zn2 107.56(7) . . ?
C11 O4 Mg1 107.56(7) . . ?
C11 O4 C17 117.58(10) . . ?
C17 O4 Zn2 132.40(7) . . ?
C17 O4 Mg1 132.40(7) . . ?
C23 O5 Zn2 122.40(8) . . ?
C23 O5 Mg1 122.40(8) . . ?
C23 O6 Zn1 130.47(9) . 2_556 ?
C7 N1 Zn1 110.21(7) . . ?
C7 N1 C16 109.30(10) . . ?
C16 N1 Zn1 110.23(7) . . ?
C19 N1 Zn1 104.89(7) . . ?
C19 N1 C7 112.10(10) . . ?
C19 N1 C16 110.05(10) . . ?
C20 N2 Zn1 108.97(8) . . ?
C21 N2 Zn1 106.80(9) . . ?
C21 N2 C20 110.51(10) . . ?
C22 N2 Zn1 111.05(8) . . ?
C22 N2 C20 110.46(11) . . ?
C22 N2 C21 108.98(12) . . ?
O1 C1 C2 121.45(12) . . ?
O1 C1 C6 122.53(12) . . ?
C6 C1 C2 116.02(12) . . ?
O2 C2 C1 124.83(13) . . ?
O2 C2 C3 114.56(13) . . ?
C3 C2 C1 120.61(13) . . ?
C2 C3 H3 118.7 . . ?
C2 C3 C4 122.55(13) . . ?
C4 C3 H3 118.7 . . ?
C3 C4 C9 121.24(14) . . ?
C5 C4 C3 117.57(13) . . ?
C5 C4 C9 121.19(15) . . ?
C4 C5 H5 119.3 . . ?
C4 C5 C6 121.31(13) . . ?
C6 C5 H5 119.3 . . ?
C1 C6 C7 119.35(11) . . ?
C5 C6 C1 121.59(12) . . ?
C5 C6 C7 118.95(12) . . ?
N1 C7 C6 114.34(11) . . ?
N1 C7 H7A 108.7 . . ?
N1 C7 H7B 108.7 . . ?
C6 C7 H7A 108.7 . . ?
C6 C7 H7B 108.7 . . ?
H7A C7 H7B 107.6 . . ?
O2 C8 H8A 109.5 . . ?
O2 C8 H8B 109.5 . . ?
O2 C8 H8C 109.5 . . ?
H8A C8 H8B 109.5 . . ?
H8A C8 H8C 109.5 . . ?
H8B C8 H8C 109.5 . . ?
C4 C9 H9A 109.5 . . ?
C4 C9 H9B 109.5 . . ?
C4 C9 H9C 109.5 . . ?
H9A C9 H9B 109.5 . . ?
H9A C9 H9C 109.5 . . ?
H9B C9 H9C 109.5 . . ?
O3 C10 Mg1 40.22(5) . . ?
O3 C10 C11 118.83(10) . . ?
O3 C10 C15 122.32(11) . . ?
C11 C10 Mg1 82.02(7) . . ?
C15 C10 Mg1 152.09(9) . . ?
C15 C10 C11 118.78(11) . . ?
O4 C11 C10 112.88(10) . . ?
O4 C11 C12 125.58(11) . . ?
C12 C11 C10 121.39(11) . . ?
C11 C12 H12 120.1 . . ?
C11 C12 C13 119.81(12) . . ?
C13 C12 H12 120.1 . . ?
C12 C13 C18 120.80(12) . . ?
C14 C13 C12 118.63(12) . . ?
C14 C13 C18 120.57(12) . . ?
C13 C14 H14 119.1 . . ?
C13 C14 C15 121.72(11) . . ?
C15 C14 H14 119.1 . . ?
C10 C15 C14 119.53(11) . . ?
C10 C15 C16 119.27(11) . . ?
C14 C15 C16 121.16(11) . . ?
N1 C16 C15 111.85(10) . . ?
N1 C16 H16A 109.2 . . ?
N1 C16 H16B 109.2 . . ?
C15 C16 H16A 109.2 . . ?
C15 C16 H16B 109.2 . . ?
H16A C16 H16B 107.9 . . ?
O4 C17 H17A 109.5 . . ?
O4 C17 H17B 109.5 . . ?
O4 C17 H17C 109.5 . . ?
H17A C17 H17B 109.5 . . ?
H17A C17 H17C 109.5 . . ?
H17B C17 H17C 109.5 . . ?
C13 C18 H18A 109.5 . . ?
C13 C18 H18B 109.5 . . ?
C13 C18 H18C 109.5 . . ?
H18A C18 H18B 109.5 . . ?
H18A C18 H18C 109.5 . . ?
H18B C18 H18C 109.5 . . ?
N1 C19 H19A 109.5 . . ?
N1 C19 H19B 109.5 . . ?
N1 C19 C20 110.66(10) . . ?
H19A C19 H19B 108.1 . . ?
C20 C19 H19A 109.5 . . ?
C20 C19 H19B 109.5 . . ?
N2 C20 C19 111.01(11) . . ?
N2 C20 H20A 109.4 . . ?
N2 C20 H20B 109.4 . . ?
C19 C20 H20A 109.4 . . ?
C19 C20 H20B 109.4 . . ?
H20A C20 H20B 108.0 . . ?
N2 C21 H21A 109.5 . . ?
N2 C21 H21B 109.5 . . ?
N2 C21 H21C 109.5 . . ?
H21A C21 H21B 109.5 . . ?
H21A C21 H21C 109.5 . . ?
H21B C21 H21C 109.5 . . ?
N2 C22 H22A 109.5 . . ?
N2 C22 H22B 109.5 . . ?
N2 C22 H22C 109.5 . . ?
H22A C22 H22B 109.5 . . ?
H22A C22 H22C 109.5 . . ?
H22B C22 H22C 109.5 . . ?
O5 C23 Mg1 35.83(6) . . ?
O5 C23 C24 117.29(12) . . ?
O6 C23 Mg1 93.23(8) . . ?
O6 C23 O5 126.15(12) . . ?
O6 C23 C24 116.55(12) . . ?
C24 C23 Mg1 146.16(9) . . ?
C23 C24 H24A 109.5 . . ?
C23 C24 H24B 109.5 . . ?
C23 C24 H24C 109.5 . . ?
H24A C24 H24B 109.5 . . ?
H24A C24 H24C 109.5 . . ?
H24B C24 H24C 109.5 . . ?

loop_
_geom_bond_atom_site_label_1
_geom_bond_atom_site_label_2
_geom_bond_distance
_geom_bond_site_symmetry_2
_geom_bond_publ_flag
Zn1 O1 1.9269(10) . ?
Zn1 O3 1.9772(9) . ?
Zn1 O6 2.0707(9) 2_556 ?
Zn1 N1 2.2197(10) . ?
Zn1 N2 2.1236(11) . ?
Zn2 O3 2.0272(8) 2_556 ?
Zn2 O3 2.0274(8) . ?
Zn2 O4 2.2911(9) . ?
Zn2 O4 2.2911(9) 2_556 ?
Zn2 O5 1.9879(10) 2_556 ?
Zn2 O5 1.9879(10) . ?
Mg1 O3 2.0272(8) 2_556 ?
Mg1 O3 2.0274(8) . ?
Mg1 O4 2.2911(9) . ?
Mg1 O4 2.2911(9) 2_556 ?
Mg1 O5 1.9879(10) . ?
Mg1 O5 1.9879(10) 2_556 ?
Mg1 C10 2.8635(12) 2_556 ?
Mg1 C10 2.8635(12) . ?
Mg1 C23 2.8673(13) . ?
Mg1 C23 2.8673(13) 2_556 ?
O1 C1 1.3201(16) . ?
O2 C2 1.3757(18) . ?
O2 C8 1.408(2) . ?
O3 C10 1.3548(14) . ?
O4 C11 1.3776(14) . ?
O4 C17 1.4418(15) . ?
O5 C23 1.2595(15) . ?
O6 C23 1.2576(15) . ?
N1 C7 1.4871(17) . ?
N1 C16 1.4876(16) . ?
N1 C19 1.4759(15) . ?
N2 C20 1.4832(17) . ?
N2 C21 1.4817(18) . ?
N2 C22 1.4767(18) . ?
C1 C2 1.4258(18) . ?
C1 C6 1.4147(19) . ?
C2 C3 1.387(2) . ?
C3 H3 0.9500 . ?
C3 C4 1.389(2) . ?
C4 C5 1.385(2) . ?
C4 C9 1.512(2) . ?
C5 H5 0.9500 . ?
C5 C6 1.4002(18) . ?
C6 C7 1.5026(18) . ?
C7 H7A 0.9900 . ?
C7 H7B 0.9900 . ?
C8 H8A 0.9800 . ?
C8 H8B 0.9800 . ?
C8 H8C 0.9800 . ?
C9 H9A 0.9800 . ?
C9 H9B 0.9800 . ?
C9 H9C 0.9800 . ?
C10 C11 1.4027(16) . ?
C10 C15 1.3912(16) . ?
C11 C12 1.3827(17) . ?
C12 H12 0.9500 . ?
C12 C13 1.4028(17) . ?
C13 C14 1.3878(18) . ?
C13 C18 1.5070(18) . ?
C14 H14 0.9500 . ?
C14 C15 1.3955(17) . ?
C15 C16 1.4999(17) . ?
C16 H16A 0.9900 . ?
C16 H16B 0.9900 . ?
C17 H17A 0.9800 . ?
C17 H17B 0.9800 . ?
C17 H17C 0.9800 . ?
C18 H18A 0.9800 . ?
C18 H18B 0.9800 . ?
C18 H18C 0.9800 . ?
C19 H19A 0.9900 . ?
C19 H19B 0.9900 . ?
C19 C20 1.5216(19) . ?
C20 H20A 0.9900 . ?
C20 H20B 0.9900 . ?
C21 H21A 0.9800 . ?
C21 H21B 0.9800 . ?
C21 H21C 0.9800 . ?
C22 H22A 0.9800 . ?
C22 H22B 0.9800 . ?
C22 H22C 0.9800 . ?
C23 C24 1.5092(19) . ?
C24 H24A 0.9800 . ?
C24 H24B 0.9800 . ?
C24 H24C 0.9800 . ?

loop_
_geom_torsion_atom_site_label_1
_geom_torsion_atom_site_label_2
_geom_torsion_atom_site_label_3
_geom_torsion_atom_site_label_4
_geom_torsion
_geom_torsion_site_symmetry_1
_geom_torsion_site_symmetry_2
_geom_torsion_site_symmetry_3
_geom_torsion_site_symmetry_4
_geom_torsion_publ_flag
Zn1 O1 C1 C2 -137.83(11) . . . . ?
Zn1 O1 C1 C6 42.95(18) . . . . ?
Zn1 O3 C10 Mg1 -155.58(11) . . . . ?
Zn1 O3 C10 C11 -129.28(10) . . . . ?
Zn1 O3 C10 C15 53.81(15) . . . . ?
Zn1 O6 C23 Mg1 47.23(11) 2_556 . . . ?
Zn1 O6 C23 O5 31.9(2) 2_556 . . . ?
Zn1 O6 C23 C24 -149.39(11) 2_556 . . . ?
Zn1 N1 C7 C6 60.80(11) . . . . ?
Zn1 N1 C16 C15 61.26(11) . . . . ?
Zn1 N1 C19 C20 41.95(11) . . . . ?
Zn1 N2 C20 C19 35.31(12) . . . . ?
Zn2 O3 C10 C11 26.29(14) . . . . ?
Zn2 O3 C10 C15 -150.61(10) . . . . ?
Zn2 O4 C11 C10 -25.97(12) . . . . ?
Zn2 O4 C11 C12 149.57(11) . . . . ?
Zn2 O5 C23 O6 26.78(19) . . . . ?
Zn2 O5 C23 C24 -151.90(11) . . . . ?
Mg1 O3 C10 C11 26.29(14) . . . . ?
Mg1 O3 C10 C15 -150.61(10) . . . . ?
Mg1 O4 C11 C10 -25.97(12) . . . . ?
Mg1 O4 C11 C12 149.57(11) . . . . ?
Mg1 O5 C23 O6 26.78(19) . . . . ?
Mg1 O5 C23 C24 -151.90(11) . . . . ?
Mg1 C10 C11 O4 19.71(9) . . . . ?
Mg1 C10 C11 C12 -156.04(12) . . . . ?
Mg1 C10 C15 C14 130.58(16) . . . . ?
Mg1 C10 C15 C16 -47.1(2) . . . . ?
O1 C1 C2 O2 6.4(2) . . . . ?
O1 C1 C2 C3 -173.16(13) . . . . ?
O1 C1 C6 C5 173.53(13) . . . . ?
O1 C1 C6 C7 -2.47(19) . . . . ?
O2 C2 C3 C4 178.54(13) . . . . ?
O3 C10 C11 O4 2.93(16) . . . . ?
O3 C10 C11 C12 -172.82(11) . . . . ?
O3 C10 C15 C14 173.18(11) . . . . ?
O3 C10 C15 C16 -4.50(18) . . . . ?
O4 C11 C12 C13 -176.69(12) . . . . ?
N1 C19 C20 N2 -53.98(14) . . . . ?
C1 C2 C3 C4 -1.8(2) . . . . ?
C1 C6 C7 N1 -53.84(16) . . . . ?
C2 C1 C6 C5 -5.73(19) . . . . ?
C2 C1 C6 C7 178.27(12) . . . . ?
C2 C3 C4 C5 -3.1(2) . . . . ?
C2 C3 C4 C9 176.21(14) . . . . ?
C3 C4 C5 C6 3.5(2) . . . . ?
C4 C5 C6 C1 1.0(2) . . . . ?
C4 C5 C6 C7 177.00(12) . . . . ?
C5 C6 C7 N1 130.05(12) . . . . ?
C6 C1 C2 O2 -174.28(13) . . . . ?
C6 C1 C2 C3 6.1(2) . . . . ?
C7 N1 C16 C15 -60.01(13) . . . . ?
C7 N1 C19 C20 161.53(10) . . . . ?
C8 O2 C2 C1 -10.2(2) . . . . ?
C8 O2 C2 C3 169.39(15) . . . . ?
C9 C4 C5 C6 -175.81(13) . . . . ?
C10 C11 C12 C13 -1.51(19) . . . . ?
C10 C15 C16 N1 -59.27(15) . . . . ?
C11 C10 C15 C14 -3.73(18) . . . . ?
C11 C10 C15 C16 178.60(11) . . . . ?
C11 C12 C13 C14 -1.6(2) . . . . ?
C11 C12 C13 C18 177.25(13) . . . . ?
C12 C13 C14 C15 2.0(2) . . . . ?
C13 C14 C15 C10 0.7(2) . . . . ?
C13 C14 C15 C16 178.30(12) . . . . ?
C14 C15 C16 N1 123.09(13) . . . . ?
C15 C10 C11 O4 179.94(11) . . . . ?
C15 C10 C11 C12 4.19(18) . . . . ?
C16 N1 C7 C6 -177.91(10) . . . . ?
C16 N1 C19 C20 -76.61(13) . . . . ?
C17 O4 C11 C10 169.60(11) . . . . ?
C17 O4 C11 C12 -14.86(18) . . . . ?
C18 C13 C14 C15 -176.82(13) . . . . ?
C19 N1 C7 C6 -55.62(14) . . . . ?
C19 N1 C16 C15 176.48(10) . . . . ?
C21 N2 C20 C19 -81.75(13) . . . . ?
C22 N2 C20 C19 157.57(11) . . . . ?

loop_
_exptl_oxdiff_crystal_face_indexfrac_h
_exptl_oxdiff_crystal_face_indexfrac_k
_exptl_oxdiff_crystal_face_indexfrac_l
_exptl_oxdiff_crystal_face_x
_exptl_oxdiff_crystal_face_y
_exptl_oxdiff_crystal_face_z
-16.9817 -2.5943 -11.4348 0.4948 -0.3024 0.8147
18.3602 0.4552 -0.4883 -0.6872 0.4206 -0.5923
-0.2460 10.5170 33.0891 0.5690 -0.0757 -0.8189
2.0746 -10.9706 -32.2998 -0.6519 0.0865 0.7533
11.1215 -11.1974 -21.9903 -0.9548 0.1260 0.2694
4.9932 8.5564 33.2521 0.2960 -0.0398 -0.9544
0.3588 14.7434 -22.6032 0.4261 0.8936 0.1411
0.9553 -13.5434 26.0590 -0.4141 -0.8687 -0.2718
-10.2496 -10.7150 -21.3347 -0.1165 -0.3262 0.9381
0.2227 -0.4861 41.1031 0.1786 -0.6003 -0.7796
-0.5977 0.2399 -41.0232 -0.1730 0.5817 0.7948
-15.1659 -9.9790 4.7464 0.2293 -0.7763 0.5872
10.9601 -4.0151 -33.8693 -0.7387 0.5664 0.3654
1.1629 -17.1943 -8.9174 -0.7336 -0.5046 0.4552
-0.6622 17.0818 10.1895 0.7166 0.4930 -0.4934
-0.9048 13.6041 -25.9061 0.4152 0.8699 0.2661
